data_7155333
loop_
_publ_author_name
'Inturi, Surendra Babu'
'Kalita, Biswajit'
'Ahamed, A. Jafar'

_publ_section_title
;
 I2-TBHP-catalyzed one-pot highly efficient synthesis of 4,3-fused
 1,2,4-triazoles from N-tosylhydrazones and aromatic N-heterocycles via
 intermolecular formal 1,3-dipolar cycloaddition.
;
_journal_issue 47
_journal_name_full 'Organic &amp; biomolecular chemistry'
_journal_page_first 11061
_journal_page_last 11064
_journal_paper_doi 10.1039/c6ob01926a
_journal_volume 14
_journal_year 2016
_chemical_compound_source 'Synthesized compound'
_chemical_formula_moiety C12H10N4
_chemical_formula_sum 'C12 H10 N4'
_chemical_formula_weight 210.24
_chemical_melting_point 447.15
_chemical_name_systematic 6-methyl-3-(pyridin-2-yl)-[1,2,4]triazolo[4,3-a]pyridine
_chemical_properties_physical ', Heat-sensitive'
_space_group_IT_number 2
_symmetry_cell_setting triclinic
_symmetry_space_group_name_Hall '-P 1'
_symmetry_space_group_name_H-M 'P -1'
_atom_sites_solution_hydrogens geom
_atom_sites_solution_primary direct
_atom_sites_solution_secondary difmap
_audit_creation_method SHELXL-97
_audit_update_record
;
2016-06-25 deposited with the CCDC.
2016-10-20 downloaded from the CCDC.
;
_cell_angle_alpha 73.705(8)
_cell_angle_beta 83.998(8)
_cell_angle_gamma 68.210(8)
_cell_formula_units_Z 2
_cell_length_a 7.5325(7)
_cell_length_b 8.2606(7)
_cell_length_c 9.0301(8)
_cell_measurement_reflns_used 2246
_cell_measurement_temperature 295(2)
_cell_measurement_theta_max 25.24
_cell_measurement_theta_min 3.74
_cell_volume 500.78(8)
_computing_structure_refinement 'SHELXL-97 (Sheldrick, 1997)'
_computing_structure_solution 'SHELXS-97 (Sheldrick, 1990)'
_diffrn_ambient_temperature 295(2)
_diffrn_measured_fraction_theta_full 0.991
_diffrn_measured_fraction_theta_max 0.991
_diffrn_measurement_device_type 'CCD area detector'
_diffrn_radiation_monochromator graphite
_diffrn_radiation_source 'fine-focus sealed tube'
_diffrn_radiation_type MoK\a
_diffrn_radiation_wavelength 0.71073
_diffrn_reflns_av_R_equivalents 0.0218
_diffrn_reflns_av_sigmaI/netI 0.0463
_diffrn_reflns_limit_h_max 8
_diffrn_reflns_limit_h_min -9
_diffrn_reflns_limit_k_max 9
_diffrn_reflns_limit_k_min -9
_diffrn_reflns_limit_l_max 10
_diffrn_reflns_limit_l_min -10
_diffrn_reflns_number 2839
_diffrn_reflns_theta_full 25.24
_diffrn_reflns_theta_max 25.24
_diffrn_reflns_theta_min 3.74
_exptl_absorpt_coefficient_mu 0.089
_exptl_absorpt_correction_type none
_exptl_crystal_colour colorless
_exptl_crystal_density_diffrn 1.394
_exptl_crystal_density_method 'not measured'
_exptl_crystal_description needle
_exptl_crystal_F_000 220
_exptl_crystal_recrystallization_method 'Re-crystallisation from solvent'
_exptl_crystal_size_max 0.35
_exptl_crystal_size_mid 0.30
_exptl_crystal_size_min 0.25
_refine_diff_density_max 0.166
_refine_diff_density_min -0.184
_refine_diff_density_rms 0.033
_refine_ls_extinction_method none
_refine_ls_goodness_of_fit_ref 1.165
_refine_ls_hydrogen_treatment constr
_refine_ls_matrix_type full
_refine_ls_number_parameters 146
_refine_ls_number_reflns 1792
_refine_ls_number_restraints 0
_refine_ls_restrained_S_all 1.165
_refine_ls_R_factor_all 0.0625
_refine_ls_R_factor_gt 0.0493
_refine_ls_shift/su_max 0.000
_refine_ls_shift/su_mean 0.000
_refine_ls_structure_factor_coef Fsqd
_refine_ls_weighting_details 'calc w=1/[\s^2^(Fo^2^)+(0.0320P)^2^+0.0573P] where P=(Fo^2^+2Fc^2^)/3'
_refine_ls_weighting_scheme calc
_refine_ls_wR_factor_gt 0.0980
_refine_ls_wR_factor_ref 0.1054
_reflns_number_gt 1440
_reflns_number_total 1792
_reflns_threshold_expression >2sigma(I)
_cod_data_source_file c6ob01926a4.cif
_cod_data_source_block bpk-069
_cod_depositor_comments
;
The following automatic conversions were performed:

'_symmetry_cell_setting' value 'Triclinic' changed to 'triclinic'
according to
/usr/data/users/saulius/crontab/automatic-downloads/rss-feeds/RSC/lib/dictionaries/cif_core.dic
dictionary named 'cif_core.dic' version 2.4.2 from 2011-04-26.

Automatic conversion script
Id: cif_fix_values 4268 2015-11-12 08:31:59Z antanas 

 Adding full bibliography for 7155333--7155334.cif.
;
_cod_original_sg_symbol_H-M P-1
_cod_database_code 7155333
_solvent_exptl_crystal_recrystallization_method MeOH/DCM

loop_
_symmetry_equiv_pos_as_xyz
'x, y, z'
'-x, -y, -z'

loop_
_atom_site_label
_atom_site_type_symbol
_atom_site_fract_x
_atom_site_fract_y
_atom_site_fract_z
_atom_site_U_iso_or_equiv
_atom_site_adp_type
_atom_site_occupancy
_atom_site_symmetry_multiplicity
_atom_site_calc_flag
_atom_site_refinement_flags
N1 N 0.66665(19) 0.55408(18) 0.35169(15) 0.0343(4) Uani 1 1 d .
N4 N 0.8203(2) 0.4761(2) 0.65773(16) 0.0439(4) Uani 1 1 d .
N3 N 0.8268(2) 0.2716(2) 0.34968(18) 0.0531(5) Uani 1 1 d .
N2 N 0.7307(3) 0.3562(2) 0.21230(18) 0.0573(5) Uani 1 1 d .
C7 C 0.8689(2) 0.3440(2) 0.58646(19) 0.0367(4) Uani 1 1 d .
C6 C 0.7897(2) 0.3885(2) 0.43277(19) 0.0377(4) Uani 1 1 d .
C5 C 0.5809(2) 0.7204(2) 0.38388(19) 0.0389(4) Uani 1 1 d .
H5 H 0.6030 0.7352 0.4778 0.047 Uiso 1 1 calc R
C1 C 0.4654(3) 0.8607(2) 0.2784(2) 0.0409(5) Uani 1 1 d .
C3 C 0.5154(3) 0.6727(3) 0.1035(2) 0.0479(5) Uani 1 1 d .
H3 H 0.4923 0.6584 0.0097 0.057 Uiso 1 1 calc R
C2 C 0.4342(3) 0.8342(2) 0.1362(2) 0.0456(5) Uani 1 1 d .
H2 H 0.3551 0.9313 0.0630 0.055 Uiso 1 1 calc R
C8 C 0.9881(3) 0.1682(2) 0.6522(2) 0.0448(5) Uani 1 1 d .
H8 H 1.0200 0.0801 0.5987 0.054 Uiso 1 1 calc R
C4 C 0.6357(3) 0.5264(2) 0.21400(19) 0.0411(5) Uani 1 1 d .
C11 C 0.8918(3) 0.4310(3) 0.7991(2) 0.0504(5) Uani 1 1 d .
H11 H 0.8602 0.5210 0.8505 0.060 Uiso 1 1 calc R
C10 C 1.0086(3) 0.2604(3) 0.8731(2) 0.0515(5) Uani 1 1 d .
H10 H 1.0534 0.2358 0.9721 0.062 Uiso 1 1 calc R
C9 C 1.0579(3) 0.1272(3) 0.7977(2) 0.0506(5) Uani 1 1 d .
H9 H 1.1377 0.0104 0.8446 0.061 Uiso 1 1 calc R
C12 C 0.3697(3) 1.0425(3) 0.3099(2) 0.0636(6) Uani 1 1 d .
H12A H 0.3536 1.0279 0.4192 0.095 Uiso 1 1 calc R
H12B H 0.2469 1.1012 0.2605 0.095 Uiso 1 1 calc R
H12C H 0.4473 1.1147 0.2702 0.095 Uiso 1 1 calc R

loop_
_atom_site_aniso_label
_atom_site_aniso_U_11
_atom_site_aniso_U_22
_atom_site_aniso_U_33
_atom_site_aniso_U_23
_atom_site_aniso_U_13
_atom_site_aniso_U_12
N1 0.0387(8) 0.0334(8) 0.0320(8) -0.0107(6) 0.0009(6) -0.0132(6)
N4 0.0510(10) 0.0398(9) 0.0385(9) -0.0096(7) -0.0057(7) -0.0125(7)
N3 0.0683(12) 0.0399(9) 0.0454(10) -0.0175(7) -0.0055(8) -0.0068(8)
N2 0.0786(13) 0.0472(10) 0.0429(10) -0.0191(8) -0.0087(9) -0.0115(9)
C7 0.0380(10) 0.0362(10) 0.0355(10) -0.0084(8) 0.0015(8) -0.0139(8)
C6 0.0404(10) 0.0312(10) 0.0385(10) -0.0094(8) 0.0008(8) -0.0097(8)
C5 0.0441(11) 0.0354(10) 0.0395(10) -0.0127(8) -0.0029(8) -0.0138(8)
C1 0.0413(11) 0.0356(10) 0.0441(11) -0.0067(8) -0.0056(8) -0.0134(8)
C3 0.0572(13) 0.0536(13) 0.0349(10) -0.0096(9) -0.0073(9) -0.0214(10)
C2 0.0480(12) 0.0435(12) 0.0418(11) -0.0020(8) -0.0129(9) -0.0160(9)
C8 0.0448(11) 0.0368(11) 0.0473(11) -0.0102(8) -0.0022(9) -0.0084(8)
C4 0.0503(12) 0.0421(11) 0.0341(10) -0.0146(8) -0.0014(8) -0.0163(9)
C11 0.0573(13) 0.0510(12) 0.0442(11) -0.0154(9) -0.0064(9) -0.0171(10)
C10 0.0501(12) 0.0583(13) 0.0425(11) -0.0057(10) -0.0107(9) -0.0181(10)
C9 0.0438(12) 0.0435(12) 0.0522(12) -0.0013(9) -0.0096(9) -0.0076(9)
C12 0.0727(15) 0.0407(12) 0.0677(14) -0.0128(10) -0.0194(12) -0.0052(11)

loop_
_atom_type_symbol
_atom_type_description
_atom_type_scat_dispersion_real
_atom_type_scat_dispersion_imag
_atom_type_scat_source
C C 0.0033 0.0016 'International Tables Vol C Tables 4.2.6.8 and 6.1.1.4'
H H 0.0000 0.0000 'International Tables Vol C Tables 4.2.6.8 and 6.1.1.4'
N N 0.0061 0.0033 'International Tables Vol C Tables 4.2.6.8 and 6.1.1.4'

loop_
_geom_angle_atom_site_label_1
_geom_angle_atom_site_label_2
_geom_angle_atom_site_label_3
_geom_angle
C6 N1 C4 104.63(14)
C6 N1 C5 133.50(14)
C4 N1 C5 121.87(14)
C11 N4 C7 116.49(16)
C6 N3 N2 109.26(15)
C4 N2 N3 106.77(14)
N4 C7 C8 123.07(16)
N4 C7 C6 117.74(15)
C8 C7 C6 119.19(16)
N3 C6 N1 109.09(15)
N3 C6 C7 123.93(16)
N1 C6 C7 126.98(15)
C1 C5 N1 119.60(15)
C1 C5 H5 120.2
N1 C5 H5 120.2
C5 C1 C2 118.99(17)
C5 C1 C12 120.93(16)
C2 C1 C12 120.09(16)
C2 C3 C4 118.78(17)
C2 C3 H3 120.6
C4 C3 H3 120.6
C3 C2 C1 122.14(17)
C3 C2 H2 118.9
C1 C2 H2 118.9
C9 C8 C7 118.64(18)
C9 C8 H8 120.7
C7 C8 H8 120.7
N2 C4 N1 110.25(15)
N2 C4 C3 131.12(16)
N1 C4 C3 118.62(16)
N4 C11 C10 124.20(18)
N4 C11 H11 117.9
C10 C11 H11 117.9
C9 C10 C11 118.41(18)
C9 C10 H10 120.8
C11 C10 H10 120.8
C10 C9 C8 119.19(18)
C10 C9 H9 120.4
C8 C9 H9 120.4
C1 C12 H12A 109.5
C1 C12 H12B 109.5
H12A C12 H12B 109.5
C1 C12 H12C 109.5
H12A C12 H12C 109.5
H12B C12 H12C 109.5

loop_
_geom_bond_atom_site_label_1
_geom_bond_atom_site_label_2
_geom_bond_distance
N1 C6 1.380(2)
N1 C4 1.383(2)
N1 C5 1.384(2)
N4 C11 1.336(2)
N4 C7 1.337(2)
N3 C6 1.318(2)
N3 N2 1.370(2)
N2 C4 1.324(2)
C7 C8 1.388(2)
C7 C6 1.463(2)
C5 C1 1.346(2)
C5 H5 0.9300
C1 C2 1.418(2)
C1 C12 1.500(2)
C3 C2 1.348(2)
C3 C4 1.406(2)
C3 H3 0.9300
C2 H2 0.9300
C8 C9 1.370(2)
C8 H8 0.9300
C11 C10 1.371(3)
C11 H11 0.9300
C10 C9 1.370(3)
C10 H10 0.9300
C9 H9 0.9300
C12 H12A 0.9600
C12 H12B 0.9600
C12 H12C 0.9600

loop_
_geom_torsion_atom_site_label_1
_geom_torsion_atom_site_label_2
_geom_torsion_atom_site_label_3
_geom_torsion_atom_site_label_4
_geom_torsion
C6 N3 N2 C4 0.2(2)
C11 N4 C7 C8 -0.5(3)
C11 N4 C7 C6 178.80(16)
N2 N3 C6 N1 0.3(2)
N2 N3 C6 C7 -179.96(16)
C4 N1 C6 N3 -0.62(19)
C5 N1 C6 N3 179.06(17)
C4 N1 C6 C7 179.61(16)
C5 N1 C6 C7 -0.7(3)
N4 C7 C6 N3 179.59(16)
C8 C7 C6 N3 -1.1(3)
N4 C7 C6 N1 -0.7(3)
C8 C7 C6 N1 178.63(15)
C6 N1 C5 C1 179.69(17)
C4 N1 C5 C1 -0.7(2)
N1 C5 C1 C2 0.0(3)
N1 C5 C1 C12 179.76(16)
C4 C3 C2 C1 -0.4(3)
C5 C1 C2 C3 0.5(3)
C12 C1 C2 C3 -179.24(18)
N4 C7 C8 C9 0.7(3)
C6 C7 C8 C9 -178.52(17)
N3 N2 C4 N1 -0.6(2)
N3 N2 C4 C3 179.66(19)
C6 N1 C4 N2 0.8(2)
C5 N1 C4 N2 -178.94(15)
C6 N1 C4 C3 -179.48(15)
C5 N1 C4 C3 0.8(2)
C2 C3 C4 N2 179.41(19)
C2 C3 C4 N1 -0.3(3)
C7 N4 C11 C10 -0.3(3)
N4 C11 C10 C9 0.8(3)
C11 C10 C9 C8 -0.5(3)
C7 C8 C9 C10 -0.2(3)
